data_1514653
loop_
_publ_author_name
'Jeon, Ie-Rang'
'Calancea, Sergiu'
'Panja, Anangamohan'
'Pi\~nero Cruz, Dalice M.'
'Koumousi, Evangelia S.'
'Dechambenoit, Pierre'
'Coulon, Claude'
'Wattiaux, Alain'
'Rosa, Patrick'
'Mathoni\`ere, Corine'
'Cl\'erac, Rodolphe'

_publ_section_title
;
 Spin crossover or intra-molecular electron transfer in a cyanido-bridged
 Fe/Co dinuclear dumbbell: a matter of state
;
_journal_issue 6
_journal_name_full 'Chemical Science'
_journal_page_first 2463
_journal_paper_doi 10.1039/c3sc22069a
_journal_volume 4
_journal_year 2013
_chemical_formula_moiety '2(C51 H36 Co Fe N13), 5(C H4 O)'
_chemical_formula_sum 'C107 H92 Co2 Fe2 N26 O5'
_chemical_formula_weight 2051.63
_chemical_name_systematic
;
?
;
_space_group_IT_number 14
_symmetry_cell_setting monoclinic
_symmetry_space_group_name_Hall '-P 2ybc'
_symmetry_space_group_name_H-M 'P 1 21/c 1'
_atom_sites_solution_hydrogens geom
_atom_sites_solution_primary direct
_atom_sites_solution_secondary difmap
_audit_creation_method SHELXL-97
_cell_angle_alpha 90.00
_cell_angle_beta 103.148(3)
_cell_angle_gamma 90.00
_cell_formula_units_Z 2
_cell_length_a 13.5995(10)
_cell_length_b 14.2091(10)
_cell_length_c 24.9650(19)
_cell_measurement_reflns_used 9849
_cell_measurement_temperature 90(2)
_cell_measurement_theta_max 25.30
_cell_measurement_theta_min 2.89
_cell_volume 4697.7(6)
_computing_cell_refinement 'Bruker SAINT'
_computing_data_collection 'Bruker APEX2'
_computing_data_reduction 'Bruker SAINT'
_computing_molecular_graphics ORTEP-32
_computing_publication_material 'WINGX (Farrugia)'
_computing_structure_refinement 'SHELXL-97 (Sheldrick, 2008)'
_computing_structure_solution 'AUTOSTRUCTURE (Bruker)'
_diffrn_ambient_temperature 90(2)
_diffrn_measured_fraction_theta_full 0.975
_diffrn_measured_fraction_theta_max 0.975
_diffrn_measurement_device_type 'Bruker APEX-II CCD'
_diffrn_measurement_method 'phi and omega scans'
_diffrn_radiation_monochromator graphite
_diffrn_radiation_source 'fine-focus sealed tube'
_diffrn_radiation_type MoK\a
_diffrn_radiation_wavelength 0.71073
_diffrn_reflns_av_R_equivalents 0.0358
_diffrn_reflns_av_sigmaI/netI 0.0325
_diffrn_reflns_limit_h_max 16
_diffrn_reflns_limit_h_min -12
_diffrn_reflns_limit_k_max 17
_diffrn_reflns_limit_k_min -14
_diffrn_reflns_limit_l_max 30
_diffrn_reflns_limit_l_min -28
_diffrn_reflns_number 33940
_diffrn_reflns_theta_full 25.35
_diffrn_reflns_theta_max 25.35
_diffrn_reflns_theta_min 1.66
_exptl_absorpt_coefficient_mu 0.722
_exptl_absorpt_correction_T_max 0.9313
_exptl_absorpt_correction_T_min 0.8573
_exptl_absorpt_correction_type multi-scan
_exptl_absorpt_process_details SADABS
_exptl_crystal_colour blue
_exptl_crystal_density_diffrn 1.450
_exptl_crystal_density_meas ?
_exptl_crystal_density_method 'not measured'
_exptl_crystal_description square
_exptl_crystal_F_000 2124
_exptl_crystal_size_max 0.22
_exptl_crystal_size_mid 0.21
_exptl_crystal_size_min 0.10
_refine_diff_density_max 0.792
_refine_diff_density_min -0.616
_refine_diff_density_rms 0.085
_refine_ls_extinction_method none
_refine_ls_goodness_of_fit_ref 1.125
_refine_ls_hydrogen_treatment riding
_refine_ls_matrix_type full
_refine_ls_number_parameters 669
_refine_ls_number_reflns 8376
_refine_ls_number_restraints 13
_refine_ls_restrained_S_all 1.126
_refine_ls_R_factor_all 0.0565
_refine_ls_R_factor_gt 0.0500
_refine_ls_shift/su_max 0.001
_refine_ls_shift/su_mean 0.000
_refine_ls_structure_factor_coef Fsqd
_refine_ls_weighting_details 'calc w=1/[\s^2^(Fo^2^)+(0.0417P)^2^+13.5224P] where P=(Fo^2^+2Fc^2^)/3'
_refine_ls_weighting_scheme calc
_refine_ls_wR_factor_gt 0.1331
_refine_ls_wR_factor_ref 0.1364
_reflns_number_gt 7378
_reflns_number_total 8376
_reflns_threshold_expression >2\s(I)
_cod_data_source_file c3sc22069a.txt
_cod_data_source_block compound_[FeCo]90K
_cod_depositor_comments
;
The following automatic conversions were performed:

'_exptl_crystal_density_meas' value 'not measured' was changed to '?'
- the value is perceived as not measured.

Automatic conversion script
Id: cif_fix_values 3008 2015-01-20 13:52:24Z robertas 
;
_cod_original_sg_symbol_H-M P21/c
_cod_database_code 1514653

loop_
_symmetry_equiv_pos_as_xyz
'x, y, z'
'-x, y+1/2, -z+1/2'
'-x, -y, -z'
'x, -y-1/2, z-1/2'

loop_
_atom_site_label
_atom_site_type_symbol
_atom_site_fract_x
_atom_site_fract_y
_atom_site_fract_z
_atom_site_U_iso_or_equiv
_atom_site_adp_type
_atom_site_occupancy
_atom_site_symmetry_multiplicity
_atom_site_calc_flag
_atom_site_refinement_flags
_atom_site_disorder_assembly
_atom_site_disorder_group
Co1 Co 0.29954(3) 0.99725(3) 0.352985(17) 0.01582(13) Uani 1 1 d . . .
Fe1 Fe 0.21365(4) 0.98793(3) 0.149385(19) 0.01836(13) Uani 1 1 d . . .
N11 N 0.1265(2) 1.2259(2) 0.06295(13) 0.0303(7) Uani 1 1 d . . .
N4 N 0.2185(2) 0.8785(2) 0.34662(11) 0.0192(6) Uani 1 1 d . . .
N1 N 0.4287(2) 0.89917(19) 0.35306(11) 0.0190(6) Uani 1 1 d . . .
N5 N 0.33049(19) 0.98372(19) 0.43313(11) 0.0168(6) Uani 1 1 d . . .
N2 N 0.1727(2) 1.0950(2) 0.35585(12) 0.0221(6) Uani 1 1 d . . .
N3 N 0.3748(2) 1.1192(2) 0.36073(11) 0.0194(6) Uani 1 1 d . . .
N9 N 0.1711(2) 0.9764(2) 0.07054(12) 0.0208(6) Uani 1 1 d . . .
C46 C 0.2634(2) 0.7739(2) 0.17401(14) 0.0180(7) Uani 1 1 d . . .
C47 C 0.2965(3) 0.7614(2) 0.23104(14) 0.0216(7) Uani 1 1 d . . .
H47 H 0.3007 0.8117 0.2553 0.026 Uiso 1 1 calc R . .
N8 N 0.2211(2) 0.7283(2) 0.08361(12) 0.0217(6) Uani 1 1 d . . .
N10 N 0.1796(2) 1.1178(2) 0.13153(12) 0.0205(6) Uani 1 1 d . . .
C38 C 0.1758(2) 1.2037(2) 0.15651(15) 0.0226(7) Uani 1 1 d . . .
C32 C 0.0761(3) 0.9649(2) 0.16020(14) 0.0239(8) Uani 1 1 d . . .
C11 C 0.2505(3) 0.8040(2) 0.37908(14) 0.0204(7) Uani 1 1 d . . .
C12 C 0.1939(3) 0.7216(3) 0.37346(15) 0.0264(8) Uani 1 1 d . . .
H12 H 0.2166 0.6708 0.3964 0.032 Uiso 1 1 calc R . .
C13 C 0.1046(3) 0.7140(3) 0.33442(16) 0.0317(9) Uani 1 1 d . . .
H13 H 0.0664 0.6592 0.3312 0.038 Uiso 1 1 calc R . .
C14 C 0.0734(3) 0.7899(3) 0.30010(16) 0.0305(9) Uani 1 1 d . . .
H14 H 0.0144 0.7868 0.2727 0.037 Uiso 1 1 calc R . .
C15 C 0.1317(3) 0.8701(3) 0.30757(15) 0.0267(8) Uani 1 1 d . . .
H15 H 0.1104 0.9211 0.2846 0.032 Uiso 1 1 calc R . .
C26 C 0.3545(3) 0.8120(2) 0.41924(14) 0.0198(7) Uani 1 1 d . . .
C10 C 0.4341(2) 0.8208(2) 0.38414(14) 0.0196(7) Uani 1 1 d . . .
C6 C 0.4937(3) 0.9080(3) 0.32026(15) 0.0269(8) Uani 1 1 d . . .
H6 H 0.4891 0.9613 0.2982 0.032 Uiso 1 1 calc R . .
C7 C 0.5673(3) 0.8423(3) 0.31740(17) 0.0315(9) Uani 1 1 d . . .
H7 H 0.6123 0.8520 0.2949 0.038 Uiso 1 1 calc R . .
C8 C 0.5722(3) 0.7619(3) 0.34878(17) 0.0313(9) Uani 1 1 d . . .
H8 H 0.6204 0.7159 0.3476 0.038 Uiso 1 1 calc R . .
C9 C 0.5046(3) 0.7504(3) 0.38208(16) 0.0276(8) Uani 1 1 d . . .
H9 H 0.5060 0.6960 0.4030 0.033 Uiso 1 1 calc R . .
C27 C 0.3755(3) 0.7226(3) 0.45506(16) 0.0289(8) Uani 1 1 d . . .
H27A H 0.3273 0.7182 0.4777 0.043 Uiso 1 1 calc R . .
H27B H 0.4424 0.7258 0.4781 0.043 Uiso 1 1 calc R . .
H27C H 0.3700 0.6682 0.4318 0.043 Uiso 1 1 calc R . .
C25 C 0.3605(2) 0.8994(2) 0.45678(14) 0.0197(7) Uani 1 1 d . . .
C21 C 0.3302(2) 1.0605(2) 0.46578(14) 0.0202(7) Uani 1 1 d . . .
C22 C 0.3636(3) 1.0541(3) 0.52249(14) 0.0265(8) Uani 1 1 d . . .
H22 H 0.3622 1.1067 0.5445 0.032 Uiso 1 1 calc R . .
C23 C 0.3986(3) 0.9698(3) 0.54595(15) 0.0277(8) Uani 1 1 d . . .
H23 H 0.4235 0.9654 0.5838 0.033 Uiso 1 1 calc R . .
C24 C 0.3967(3) 0.8918(3) 0.51316(14) 0.0262(8) Uani 1 1 d . . .
H24 H 0.4197 0.8342 0.5288 0.031 Uiso 1 1 calc R . .
C28 C 0.2929(3) 1.1545(2) 0.43753(14) 0.0218(7) Uani 1 1 d . . .
C5 C 0.1837(3) 1.1447(2) 0.40281(15) 0.0218(7) Uani 1 1 d . . .
C1 C 0.0815(3) 1.0960(3) 0.32041(16) 0.0292(8) Uani 1 1 d . . .
H1 H 0.0744 1.0649 0.2870 0.035 Uiso 1 1 calc R . .
C2 C -0.0019(3) 1.1410(3) 0.33136(18) 0.0361(10) Uani 1 1 d . . .
H2 H -0.0631 1.1420 0.3056 0.043 Uiso 1 1 calc R . .
C3 C 0.0087(3) 1.1844(3) 0.3816(2) 0.0436(11) Uani 1 1 d . . .
H3 H -0.0470 1.2115 0.3914 0.052 Uiso 1 1 calc R . .
C4 C 0.1023(3) 1.1874(3) 0.41755(18) 0.0334(9) Uani 1 1 d . . .
H4 H 0.1105 1.2178 0.4513 0.040 Uiso 1 1 calc R . .
C29 C 0.2952(3) 1.2320(3) 0.48119(16) 0.0310(9) Uani 1 1 d . . .
H29A H 0.2693 1.2896 0.4633 0.047 Uiso 1 1 calc R . .
H29B H 0.3635 1.2415 0.5014 0.047 Uiso 1 1 calc R . .
H29C H 0.2544 1.2130 0.5060 0.047 Uiso 1 1 calc R . .
C20 C 0.3628(2) 1.1827(2) 0.39909(14) 0.0212(7) Uani 1 1 d . . .
C16 C 0.4314(3) 1.1441(3) 0.32503(15) 0.0263(8) Uani 1 1 d . . .
H16 H 0.4375 1.1015 0.2977 0.032 Uiso 1 1 calc R . .
C17 C 0.4805(3) 1.2290(3) 0.32692(17) 0.0327(9) Uani 1 1 d . . .
H17 H 0.5196 1.2430 0.3019 0.039 Uiso 1 1 calc R . .
C18 C 0.4703(3) 1.2930(3) 0.36673(18) 0.0360(10) Uani 1 1 d . . .
H18 H 0.5033 1.3508 0.3694 0.043 Uiso 1 1 calc R . .
C19 C 0.4103(3) 1.2699(3) 0.40271(17) 0.0304(9) Uani 1 1 d . . .
H19 H 0.4018 1.3128 0.4294 0.037 Uiso 1 1 calc R . .
N6 N 0.2749(2) 1.0046(2) 0.27414(13) 0.0248(7) Uani 1 1 d . . .
C30 C 0.2541(3) 0.9994(2) 0.22672(15) 0.0220(7) Uani 1 1 d . . .
C31 C 0.3556(3) 1.0081(3) 0.14514(19) 0.0368(10) Uani 1 1 d . . .
N12 N 0.4381(3) 1.0203(3) 0.1435(3) 0.0757(17) Uani 1 1 d . . .
C44 C 0.1698(3) 0.8909(2) 0.04760(14) 0.0225(7) Uani 1 1 d . . .
C45 C 0.2076(3) 0.8202(2) 0.08959(14) 0.0200(7) Uani 1 1 d . . .
N7 N 0.2321(2) 0.85307(19) 0.14256(11) 0.0191(6) Uani 1 1 d . . .
C48 C 0.3226(3) 0.6712(2) 0.24958(15) 0.0245(8) Uani 1 1 d . . .
H48 H 0.3454 0.6608 0.2871 0.029 Uiso 1 1 calc R . .
C49 C 0.3156(3) 0.5947(2) 0.21330(16) 0.0274(8) Uani 1 1 d . . .
H49 H 0.3341 0.5351 0.2274 0.033 Uiso 1 1 calc R . .
C50 C 0.2819(3) 0.6060(2) 0.15725(15) 0.0237(8) Uani 1 1 d . . .
H50 H 0.2761 0.5548 0.1336 0.028 Uiso 1 1 calc R . .
C51 C 0.2567(2) 0.6968(2) 0.13708(14) 0.0203(7) Uani 1 1 d . . .
C43 C 0.1349(3) 0.8794(3) -0.00867(14) 0.0266(8) Uani 1 1 d . . .
H43 H 0.1307 0.8200 -0.0246 0.032 Uiso 1 1 calc R . .
C42 C 0.1060(3) 0.9597(3) -0.04068(15) 0.0312(9) Uani 1 1 d . . .
H42 H 0.0842 0.9540 -0.0786 0.037 Uiso 1 1 calc R . .
C41 C 0.1096(3) 1.0477(3) -0.01642(15) 0.0300(8) Uani 1 1 d . . .
H41 H 0.0903 1.1011 -0.0377 0.036 Uiso 1 1 calc R . .
C40 C 0.1425(3) 1.0547(3) 0.04032(15) 0.0245(8) Uani 1 1 d . . .
C39 C 0.1488(3) 1.1366(2) 0.07617(15) 0.0238(8) Uani 1 1 d . . .
C33 C 0.1972(3) 1.2300(3) 0.21208(16) 0.0258(8) Uani 1 1 d . . .
H33 H 0.2181 1.1860 0.2399 0.031 Uiso 1 1 calc R . .
C34 C 0.1862(3) 1.3241(3) 0.22394(18) 0.0320(9) Uani 1 1 d . . .
H34 H 0.1996 1.3437 0.2604 0.038 Uiso 1 1 calc R . .
C35 C 0.1549(3) 1.3903(3) 0.18170(19) 0.0353(10) Uani 1 1 d . . .
H35 H 0.1480 1.4529 0.1910 0.042 Uiso 1 1 calc R . .
C36 C 0.1341(3) 1.3656(3) 0.12683(18) 0.0352(10) Uani 1 1 d . . .
H36 H 0.1144 1.4104 0.0993 0.042 Uiso 1 1 calc R . .
C37 C 0.1437(3) 1.2698(2) 0.11397(16) 0.0257(8) Uani 1 1 d . . .
N13 N -0.0016(3) 0.9515(3) 0.16937(15) 0.0408(9) Uani 1 1 d . . .
O1 O 0.1641(3) 0.6425(3) 0.98012(13) 0.0560(9) Uani 1 1 d . . .
H1A H 0.1863 0.6601 1.0119 0.084 Uiso 1 1 calc R . .
O2A O -0.2060(3) 0.8871(3) 0.13687(19) 0.0562(16) Uani 0.759(8) 1 d P A 1
C1S C 0.0918(4) 0.5757(4) 0.9793(3) 0.0704(17) Uani 1 1 d . . .
H1S1 H 0.1163 0.5297 1.0073 0.106 Uiso 1 1 calc R . .
H1S2 H 0.0762 0.5456 0.9439 0.106 Uiso 1 1 calc R . .
H1S3 H 0.0320 0.6048 0.9860 0.106 Uiso 1 1 calc R . .
C2S C -0.2645(5) 0.9713(4) 0.1472(3) 0.0739(18) Uani 1 1 d . . .
O2B O -0.3647(11) 1.0283(12) 0.1228(8) 0.075(6) Uani 0.241(8) 1 d P A 2
C3S C 0.5000 0.5000 0.5000 0.273(16) Uani 1 2 d SDU . .
O3B O 0.4884(18) 0.5140(14) 0.4396(8) 0.105(7) Uani 0.25 1 d PU B 2
O3A O 0.4168(19) 0.451(2) 0.5170(11) 0.144(12) Uani 0.25 1 d PDU B 1

loop_
_atom_site_aniso_label
_atom_site_aniso_U_11
_atom_site_aniso_U_22
_atom_site_aniso_U_33
_atom_site_aniso_U_23
_atom_site_aniso_U_13
_atom_site_aniso_U_12
Co1 0.0164(2) 0.0154(2) 0.0146(2) -0.00215(17) 0.00137(17) 0.00053(17)
Fe1 0.0212(3) 0.0153(2) 0.0176(3) -0.00003(19) 0.00221(19) 0.00152(19)
N11 0.0338(17) 0.0258(16) 0.0330(18) 0.0118(14) 0.0109(14) 0.0032(14)
N4 0.0149(13) 0.0223(15) 0.0208(15) -0.0030(12) 0.0047(11) 0.0007(11)
N1 0.0167(14) 0.0196(14) 0.0204(15) -0.0040(11) 0.0035(11) 0.0003(11)
N5 0.0123(13) 0.0206(14) 0.0184(14) -0.0029(11) 0.0053(11) -0.0026(11)
N2 0.0185(14) 0.0219(15) 0.0242(16) -0.0005(12) 0.0016(12) 0.0017(12)
N3 0.0158(13) 0.0214(14) 0.0213(15) 0.0030(12) 0.0051(11) 0.0038(11)
N9 0.0205(14) 0.0226(15) 0.0198(15) 0.0019(12) 0.0053(12) 0.0015(12)
C46 0.0162(15) 0.0172(16) 0.0216(18) 0.0007(13) 0.0065(13) -0.0002(13)
C47 0.0241(17) 0.0190(17) 0.0218(18) -0.0031(14) 0.0054(14) -0.0010(14)
N8 0.0241(15) 0.0222(15) 0.0196(15) -0.0040(12) 0.0064(12) -0.0038(12)
N10 0.0210(14) 0.0200(14) 0.0212(15) 0.0025(12) 0.0066(12) 0.0011(12)
C38 0.0176(16) 0.0174(17) 0.035(2) 0.0011(15) 0.0108(15) -0.0018(13)
C32 0.031(2) 0.0242(18) 0.0161(18) 0.0026(14) 0.0033(15) -0.0005(15)
C11 0.0209(17) 0.0221(17) 0.0201(18) -0.0037(14) 0.0088(14) -0.0003(14)
C12 0.031(2) 0.0253(19) 0.025(2) -0.0019(15) 0.0096(16) -0.0060(15)
C13 0.031(2) 0.031(2) 0.035(2) -0.0091(17) 0.0134(17) -0.0149(17)
C14 0.0168(17) 0.038(2) 0.035(2) -0.0116(18) 0.0018(15) -0.0039(16)
C15 0.0185(17) 0.0291(19) 0.030(2) -0.0029(16) 0.0010(15) 0.0035(15)
C26 0.0227(17) 0.0175(16) 0.0192(17) 0.0011(13) 0.0045(14) -0.0017(14)
C10 0.0157(16) 0.0198(17) 0.0218(18) -0.0038(14) 0.0011(13) -0.0013(13)
C6 0.0286(19) 0.0252(19) 0.030(2) -0.0022(16) 0.0139(16) -0.0031(15)
C7 0.0258(19) 0.030(2) 0.044(2) -0.0101(18) 0.0174(17) -0.0028(16)
C8 0.0234(18) 0.0248(19) 0.047(2) -0.0095(17) 0.0102(17) 0.0053(15)
C9 0.0226(18) 0.0205(18) 0.037(2) -0.0020(16) 0.0015(16) 0.0008(15)
C27 0.031(2) 0.0256(19) 0.029(2) 0.0061(16) 0.0044(16) -0.0002(16)
C25 0.0121(15) 0.0267(18) 0.0200(18) -0.0016(14) 0.0030(13) -0.0015(13)
C21 0.0156(16) 0.0271(18) 0.0201(18) -0.0058(14) 0.0085(13) -0.0046(14)
C22 0.0232(18) 0.037(2) 0.0196(19) -0.0111(16) 0.0054(15) -0.0057(16)
C23 0.0226(18) 0.044(2) 0.0151(18) -0.0009(16) 0.0015(14) -0.0057(16)
C24 0.0242(18) 0.034(2) 0.0191(19) 0.0040(15) 0.0023(15) 0.0000(16)
C28 0.0194(17) 0.0224(17) 0.0251(19) -0.0077(14) 0.0081(14) -0.0021(14)
C5 0.0201(17) 0.0179(17) 0.0280(19) -0.0023(14) 0.0071(14) -0.0008(14)
C1 0.0271(19) 0.0273(19) 0.029(2) 0.0006(16) -0.0023(16) -0.0010(16)
C2 0.0178(18) 0.032(2) 0.052(3) -0.0018(19) -0.0042(17) 0.0021(16)
C3 0.0187(19) 0.045(3) 0.068(3) -0.015(2) 0.012(2) 0.0049(18)
C4 0.026(2) 0.032(2) 0.044(2) -0.0106(18) 0.0123(17) -0.0005(16)
C29 0.029(2) 0.032(2) 0.032(2) -0.0162(17) 0.0078(16) -0.0002(16)
C20 0.0168(16) 0.0193(17) 0.0267(19) -0.0025(14) 0.0032(14) 0.0029(13)
C16 0.0229(18) 0.031(2) 0.0264(19) 0.0051(16) 0.0084(15) 0.0045(15)
C17 0.0272(19) 0.035(2) 0.038(2) 0.0138(18) 0.0123(17) 0.0040(17)
C18 0.0235(19) 0.027(2) 0.056(3) 0.0075(19) 0.0053(18) -0.0062(16)
C19 0.0274(19) 0.0221(18) 0.041(2) -0.0027(16) 0.0051(17) -0.0012(15)
N6 0.0288(16) 0.0171(15) 0.0244(18) -0.0040(12) -0.0024(13) 0.0059(12)
C30 0.0247(18) 0.0148(16) 0.025(2) -0.0014(14) 0.0017(14) 0.0041(14)
C31 0.031(2) 0.0180(19) 0.061(3) -0.0061(18) 0.0095(19) -0.0036(16)
N12 0.034(2) 0.030(2) 0.167(6) -0.014(3) 0.031(3) -0.0001(18)
C44 0.0221(17) 0.0259(18) 0.0210(18) 0.0011(14) 0.0083(14) -0.0004(14)
C45 0.0224(17) 0.0216(17) 0.0161(17) -0.0018(14) 0.0046(13) -0.0023(14)
N7 0.0230(14) 0.0177(14) 0.0160(14) -0.0011(11) 0.0031(11) 0.0005(11)
C48 0.0288(19) 0.0239(18) 0.0206(18) 0.0031(14) 0.0052(15) 0.0015(15)
C49 0.032(2) 0.0176(17) 0.034(2) 0.0020(15) 0.0104(16) 0.0010(15)
C50 0.0258(18) 0.0181(17) 0.029(2) -0.0034(14) 0.0106(15) -0.0022(14)
C51 0.0176(16) 0.0208(17) 0.0233(18) -0.0024(14) 0.0064(14) -0.0016(13)
C43 0.0270(19) 0.034(2) 0.0190(19) -0.0016(15) 0.0063(15) 0.0014(16)
C42 0.032(2) 0.044(2) 0.0171(19) 0.0039(17) 0.0036(15) 0.0045(18)
C41 0.031(2) 0.038(2) 0.022(2) 0.0090(16) 0.0067(16) 0.0030(17)
C40 0.0245(18) 0.0276(19) 0.0230(19) 0.0077(15) 0.0085(15) 0.0027(15)
C39 0.0228(18) 0.0253(18) 0.0245(19) 0.0079(15) 0.0076(15) 0.0016(15)
C33 0.0226(18) 0.0218(18) 0.033(2) -0.0021(15) 0.0056(15) -0.0013(14)
C34 0.0268(19) 0.026(2) 0.043(2) -0.0087(17) 0.0061(17) -0.0029(16)
C35 0.032(2) 0.0171(18) 0.058(3) -0.0027(18) 0.0124(19) -0.0013(16)
C36 0.032(2) 0.0197(19) 0.052(3) 0.0107(18) 0.0067(19) 0.0020(16)
C37 0.0218(18) 0.0219(18) 0.034(2) 0.0055(16) 0.0083(15) -0.0013(14)
N13 0.033(2) 0.054(2) 0.036(2) 0.0124(17) 0.0075(16) -0.0002(17)
O1 0.057(2) 0.073(2) 0.0393(19) -0.0164(18) 0.0136(16) -0.0123(18)
O2A 0.049(3) 0.064(3) 0.055(3) -0.012(2) 0.012(2) -0.015(2)
C1S 0.055(3) 0.073(4) 0.082(4) -0.035(3) 0.015(3) -0.028(3)
C2S 0.075(4) 0.046(3) 0.084(4) 0.020(3) -0.016(3) -0.008(3)
O2B 0.044(9) 0.076(12) 0.102(14) 0.041(10) 0.007(8) -0.006(8)
C3S 0.49(4) 0.102(14) 0.157(19) 0.032(13) -0.08(3) 0.08(2)
O3B 0.141(18) 0.076(12) 0.076(13) -0.028(10) -0.022(12) 0.027(12)
O3A 0.17(2) 0.14(2) 0.103(18) 0.031(16) -0.013(16) -0.081(19)

loop_
_atom_type_symbol
_atom_type_description
_atom_type_scat_dispersion_real
_atom_type_scat_dispersion_imag
_atom_type_scat_source
C C 0.0033 0.0016 'International Tables Vol C Tables 4.2.6.8 and 6.1.1.4'
N N 0.0061 0.0033 'International Tables Vol C Tables 4.2.6.8 and 6.1.1.4'
O O 0.0106 0.0060 'International Tables Vol C Tables 4.2.6.8 and 6.1.1.4'
Fe Fe 0.3463 0.8444 'International Tables Vol C Tables 4.2.6.8 and 6.1.1.4'
Co Co 0.3494 0.9721 'International Tables Vol C Tables 4.2.6.8 and 6.1.1.4'
H H 0.0000 0.0000 'International Tables Vol C Tables 4.2.6.8 and 6.1.1.4'

loop_
_geom_angle_atom_site_label_1
_geom_angle_atom_site_label_2
_geom_angle_atom_site_label_3
_geom_angle
_geom_angle_site_symmetry_1
_geom_angle_site_symmetry_3
N6 Co1 N5 176.56(12) . .
N6 Co1 N3 91.02(12) . .
N5 Co1 N3 89.99(11) . .
N6 Co1 N4 90.02(12) . .
N5 Co1 N4 89.13(11) . .
N3 Co1 N4 177.05(11) . .
N6 Co1 N2 92.47(11) . .
N5 Co1 N2 90.94(11) . .
N3 Co1 N2 80.80(11) . .
N4 Co1 N2 96.40(11) . .
N6 Co1 N1 89.35(11) . .
N5 Co1 N1 87.24(11) . .
N3 Co1 N1 98.91(10) . .
N4 Co1 N1 83.86(10) . .
N2 Co1 N1 178.16(10) . .
C30 Fe1 N9 179.46(14) . .
C30 Fe1 N10 98.76(13) . .
N9 Fe1 N10 81.10(12) . .
C30 Fe1 N7 99.26(13) . .
N9 Fe1 N7 80.86(12) . .
N10 Fe1 N7 161.94(12) . .
C30 Fe1 C32 86.51(15) . .
N9 Fe1 C32 92.97(13) . .
N10 Fe1 C32 90.30(13) . .
N7 Fe1 C32 89.65(13) . .
C30 Fe1 C31 88.95(17) . .
N9 Fe1 C31 91.58(16) . .
N10 Fe1 C31 91.98(14) . .
N7 Fe1 C31 89.50(14) . .
C32 Fe1 C31 175.19(17) . .
C39 N11 C37 102.7(3) . .
C11 N4 C15 118.3(3) . .
C11 N4 Co1 121.3(2) . .
C15 N4 Co1 120.4(2) . .
C6 N1 C10 118.1(3) . .
C6 N1 Co1 124.5(2) . .
C10 N1 Co1 117.0(2) . .
C25 N5 C21 119.2(3) . .
C25 N5 Co1 120.3(2) . .
C21 N5 Co1 120.2(2) . .
C5 N2 C1 117.9(3) . .
C5 N2 Co1 114.9(2) . .
C1 N2 Co1 126.0(2) . .
C16 N3 C20 118.1(3) . .
C16 N3 Co1 121.3(2) . .
C20 N3 Co1 120.3(2) . .
C44 N9 C40 122.3(3) . .
C44 N9 Fe1 119.0(2) . .
C40 N9 Fe1 118.7(2) . .
N7 C46 C47 131.7(3) . .
N7 C46 C51 107.0(3) . .
C47 C46 C51 121.3(3) . .
C48 C47 C46 117.1(3) . .
C48 C47 H47 121.5 . .
C46 C47 H47 121.5 . .
C45 N8 C51 103.6(3) . .
C39 N10 C38 104.3(3) . .
C39 N10 Fe1 114.9(2) . .
C38 N10 Fe1 140.8(2) . .
N10 C38 C33 131.6(3) . .
N10 C38 C37 106.7(3) . .
C33 C38 C37 121.8(3) . .
N13 C32 Fe1 176.4(3) . .
N4 C11 C12 120.4(3) . .
N4 C11 C26 117.3(3) . .
C12 C11 C26 122.2(3) . .
C13 C12 C11 121.1(4) . .
C13 C12 H12 119.5 . .
C11 C12 H12 119.5 . .
C12 C13 C14 118.3(3) . .
C12 C13 H13 120.8 . .
C14 C13 H13 120.8 . .
C15 C14 C13 118.3(3) . .
C15 C14 H14 120.8 . .
C13 C14 H14 120.8 . .
N4 C15 C14 123.5(4) . .
N4 C15 H15 118.2 . .
C14 C15 H15 118.2 . .
C11 C26 C27 109.8(3) . .
C11 C26 C10 107.2(3) . .
C27 C26 C10 109.5(3) . .
C11 C26 C25 111.6(3) . .
C27 C26 C25 109.4(3) . .
C10 C26 C25 109.3(3) . .
N1 C10 C9 121.3(3) . .
N1 C10 C26 116.1(3) . .
C9 C10 C26 122.6(3) . .
N1 C6 C7 123.7(4) . .
N1 C6 H6 118.2 . .
C7 C6 H6 118.2 . .
C8 C7 C6 118.2(3) . .
C8 C7 H7 120.9 . .
C6 C7 H7 120.9 . .
C7 C8 C9 119.1(3) . .
C7 C8 H8 120.4 . .
C9 C8 H8 120.4 . .
C8 C9 C10 119.6(3) . .
C8 C9 H9 120.2 . .
C10 C9 H9 120.2 . .
C26 C27 H27A 109.5 . .
C26 C27 H27B 109.5 . .
H27A C27 H27B 109.5 . .
C26 C27 H27C 109.5 . .
H27A C27 H27C 109.5 . .
H27B C27 H27C 109.5 . .
N5 C25 C24 120.9(3) . .
N5 C25 C26 118.4(3) . .
C24 C25 C26 120.7(3) . .
N5 C21 C22 120.9(3) . .
N5 C21 C28 117.7(3) . .
C22 C21 C28 121.4(3) . .
C23 C22 C21 119.6(3) . .
C23 C22 H22 120.2 . .
C21 C22 H22 120.2 . .
C22 C23 C24 119.5(3) . .
C22 C23 H23 120.2 . .
C24 C23 H23 120.2 . .
C23 C24 C25 119.8(3) . .
C23 C24 H24 120.1 . .
C25 C24 H24 120.1 . .
C21 C28 C29 110.1(3) . .
C21 C28 C5 110.7(3) . .
C29 C28 C5 108.8(3) . .
C21 C28 C20 108.9(3) . .
C29 C28 C20 109.6(3) . .
C5 C28 C20 108.8(3) . .
N2 C5 C4 121.6(3) . .
N2 C5 C28 115.9(3) . .
C4 C5 C28 122.4(3) . .
N2 C1 C2 123.2(4) . .
N2 C1 H1 118.4 . .
C2 C1 H1 118.4 . .
C3 C2 C1 117.9(4) . .
C3 C2 H2 121.1 . .
C1 C2 H2 121.1 . .
C2 C3 C4 119.7(4) . .
C2 C3 H3 120.1 . .
C4 C3 H3 120.1 . .
C3 C4 C5 119.3(4) . .
C3 C4 H4 120.4 . .
C5 C4 H4 120.4 . .
C28 C29 H29A 109.5 . .
C28 C29 H29B 109.5 . .
H29A C29 H29B 109.5 . .
C28 C29 H29C 109.5 . .
H29A C29 H29C 109.5 . .
H29B C29 H29C 109.5 . .
N3 C20 C19 120.7(3) . .
N3 C20 C28 117.1(3) . .
C19 C20 C28 122.1(3) . .
N3 C16 C17 123.5(4) . .
N3 C16 H16 118.2 . .
C17 C16 H16 118.2 . .
C16 C17 C18 118.5(4) . .
C16 C17 H17 120.8 . .
C18 C17 H17 120.8 . .
C17 C18 C19 118.9(4) . .
C17 C18 H18 120.6 . .
C19 C18 H18 120.6 . .
C18 C19 C20 120.2(4) . .
C18 C19 H19 119.9 . .
C20 C19 H19 119.9 . .
C30 N6 Co1 172.0(3) . .
N6 C30 Fe1 177.1(3) . .
N12 C31 Fe1 179.0(5) . .
N9 C44 C43 120.5(3) . .
N9 C44 C45 110.4(3) . .
C43 C44 C45 129.1(3) . .
N8 C45 N7 115.7(3) . .
N8 C45 C44 129.0(3) . .
N7 C45 C44 115.3(3) . .
C45 N7 C46 104.3(3) . .
C45 N7 Fe1 114.4(2) . .
C46 N7 Fe1 141.4(2) . .
C47 C48 C49 121.8(3) . .
C47 C48 H48 119.1 . .
C49 C48 H48 119.1 . .
C50 C49 C48 121.5(3) . .
C50 C49 H49 119.2 . .
C48 C49 H49 119.2 . .
C49 C50 C51 118.0(3) . .
C49 C50 H50 121.0 . .
C51 C50 H50 121.0 . .
N8 C51 C50 130.3(3) . .
N8 C51 C46 109.5(3) . .
C50 C51 C46 120.2(3) . .
C44 C43 C42 118.1(4) . .
C44 C43 H43 121.0 . .
C42 C43 H43 121.0 . .
C41 C42 C43 120.6(3) . .
C41 C42 H42 119.7 . .
C43 C42 H42 119.7 . .
C42 C41 C40 118.8(3) . .
C42 C41 H41 120.6 . .
C40 C41 H41 120.6 . .
N9 C40 C41 119.7(3) . .
N9 C40 C39 110.2(3) . .
C41 C40 C39 130.1(3) . .
N11 C39 N10 115.8(3) . .
N11 C39 C40 129.1(3) . .
N10 C39 C40 115.0(3) . .
C34 C33 C38 117.5(4) . .
C34 C33 H33 121.3 . .
C38 C33 H33 121.3 . .
C33 C34 C35 121.0(4) . .
C33 C34 H34 119.5 . .
C35 C34 H34 119.5 . .
C36 C35 C34 122.2(4) . .
C36 C35 H35 118.9 . .
C34 C35 H35 118.9 . .
C35 C36 C37 117.6(4) . .
C35 C36 H36 121.2 . .
C37 C36 H36 121.2 . .
N11 C37 C38 110.5(3) . .
N11 C37 C36 129.5(3) . .
C38 C37 C36 120.0(4) . .
C1S O1 H1A 109.5 . .
O1 C1S H1S1 109.5 . .
O1 C1S H1S2 109.5 . .
H1S1 C1S H1S2 109.5 . .
O1 C1S H1S3 109.5 . .
H1S1 C1S H1S3 109.5 . .
H1S2 C1S H1S3 109.5 . .
O2A C2S O2B 142.2(9) . .
O3A C3S O3A 180.0(17) 3_666 .
O3A C3S O3B 116.3(14) 3_666 3_666
O3A C3S O3B 63.7(14) . 3_666
O3A C3S O3B 63.7(14) 3_666 .
O3A C3S O3B 116.3(14) . .
O3B C3S O3B 180.0(3) 3_666 .

loop_
_geom_bond_atom_site_label_1
_geom_bond_atom_site_label_2
_geom_bond_distance
_geom_bond_site_symmetry_2
Co1 N6 1.923(3) .
Co1 N5 1.958(3) .
Co1 N3 1.999(3) .
Co1 N4 2.001(3) .
Co1 N2 2.228(3) .
Co1 N1 2.242(3) .
Fe1 C30 1.890(4) .
Fe1 N9 1.928(3) .
Fe1 N10 1.929(3) .
Fe1 N7 1.945(3) .
Fe1 C32 1.977(4) .
Fe1 C31 1.978(4) .
N11 C39 1.328(5) .
N11 C37 1.390(5) .
N4 C11 1.344(4) .
N4 C15 1.354(4) .
N1 C6 1.341(4) .
N1 C10 1.349(4) .
N5 C25 1.356(4) .
N5 C21 1.362(4) .
N2 C5 1.348(4) .
N2 C1 1.349(5) .
N3 C16 1.350(4) .
N3 C20 1.353(4) .
N9 C44 1.342(4) .
N9 C40 1.351(4) .
C46 N7 1.383(4) .
C46 C47 1.403(5) .
C46 C51 1.421(5) .
C47 C48 1.382(5) .
C47 H47 0.9300 .
N8 C45 1.332(4) .
N8 C51 1.386(4) .
N10 C39 1.376(4) .
N10 C38 1.377(4) .
C38 C33 1.402(5) .
C38 C37 1.411(5) .
C32 N13 1.147(5) .
C11 C12 1.392(5) .
C11 C26 1.540(5) .
C12 C13 1.377(5) .
C12 H12 0.9300 .
C13 C14 1.383(6) .
C13 H13 0.9300 .
C14 C15 1.377(5) .
C14 H14 0.9300 .
C15 H15 0.9300 .
C26 C27 1.542(5) .
C26 C10 1.545(5) .
C26 C25 1.547(5) .
C10 C9 1.395(5) .
C6 C7 1.383(5) .
C6 H6 0.9300 .
C7 C8 1.378(6) .
C7 H7 0.9300 .
C8 C9 1.383(5) .
C8 H8 0.9300 .
C9 H9 0.9300 .
C27 H27A 0.9600 .
C27 H27B 0.9600 .
C27 H27C 0.9600 .
C25 C24 1.386(5) .
C21 C22 1.388(5) .
C21 C28 1.541(5) .
C22 C23 1.370(6) .
C22 H22 0.9300 .
C23 C24 1.374(5) .
C23 H23 0.9300 .
C24 H24 0.9300 .
C28 C29 1.545(5) .
C28 C5 1.546(5) .
C28 C20 1.549(5) .
C5 C4 1.384(5) .
C1 C2 1.382(5) .
C1 H1 0.9300 .
C2 C3 1.376(6) .
C2 H2 0.9300 .
C3 C4 1.381(6) .
C3 H3 0.9300 .
C4 H4 0.9300 .
C29 H29A 0.9600 .
C29 H29B 0.9600 .
C29 H29C 0.9600 .
C20 C19 1.392(5) .
C16 C17 1.375(5) .
C16 H16 0.9300 .
C17 C18 1.377(6) .
C17 H17 0.9300 .
C18 C19 1.383(6) .
C18 H18 0.9300 .
C19 H19 0.9300 .
N6 C30 1.155(5) .
C31 N12 1.145(6) .
C44 C43 1.386(5) .
C44 C45 1.458(5) .
C45 N7 1.370(4) .
C48 C49 1.403(5) .
C48 H48 0.9300 .
C49 C50 1.379(5) .
C49 H49 0.9300 .
C50 C51 1.400(5) .
C50 H50 0.9300 .
C43 C42 1.397(5) .
C43 H43 0.9300 .
C42 C41 1.385(6) .
C42 H42 0.9300 .
C41 C40 1.389(5) .
C41 H41 0.9300 .
C40 C39 1.459(5) .
C33 C34 1.384(5) .
C33 H33 0.9300 .
C34 C35 1.405(6) .
C34 H34 0.9300 .
C35 C36 1.380(6) .
C35 H35 0.9300 .
C36 C37 1.411(5) .
C36 H36 0.9300 .
O1 C1S 1.363(6) .
O1 H1A 0.8200 .
O2A C2S 1.491(8) .
C1S H1S1 0.9600 .
C1S H1S2 0.9600 .
C1S H1S3 0.9600 .
C2S O2B 1.583(16) .
C3S O3A 1.474(16) 3_666
C3S O3A 1.474(16) .
C3S O3B 1.49(2) 3_666
C3S O3B 1.49(2) .
